data_7011403
loop_
_publ_author_name
'Matsuo, Tsukasa'
'Kawaguchi, Hiroyuki'
'Sakai, Masahiro'

_publ_section_title
;
 Synthesis and structures of Ti(iii) and Ti(iv) complexes supported by
 a tridentate aryloxide ligand
;
_journal_issue 12
_journal_name_full 'Journal of the Chemical Society, Dalton Transactions'
_journal_page_first 2536
_journal_paper_doi 10.1039/b111362c
_journal_year 2002
_chemical_formula_moiety 'C48 H71 Cl O8 Ti '
_chemical_formula_sum 'C48 H71 Cl O8 Ti'
_chemical_formula_weight 859.44
_space_group_IT_number 14
_symmetry_cell_setting monoclinic
_symmetry_Int_Tables_number 14
_symmetry_space_group_name_Hall '-P 2ybc'
_symmetry_space_group_name_H-M 'P 1 21/c 1'
_audit_creation_date 'Wed Apr  3 14:11:16 2002'
_audit_creation_method 'by CrystalStructure v2.00'
_cell_angle_alpha 90
_cell_angle_beta 89.0384(5)
_cell_angle_gamma 90
_cell_formula_units_Z 4
_cell_length_a 12.901(1)
_cell_length_b 20.966(1)
_cell_length_c 17.2189(3)
_cell_measurement_reflns_used 14691
_cell_measurement_temperature 193.2
_cell_measurement_theta_max 13.7
_cell_measurement_theta_min 1.5
_cell_volume 4656.8(4)
_computing_cell_refinement CrystalClear
_computing_data_collection CrystalClear
_computing_data_reduction CrystalStructure
_computing_publication_material 'CrystalStructure Ver. 2.00'
_computing_structure_refinement CRYSTALS
_computing_structure_solution SIR92
_diffrn_detector_area_resol_mean 7.32
_diffrn_measured_fraction_theta_full 0.9958
_diffrn_measured_fraction_theta_max 0.9958
_diffrn_measurement_device_type 'Rigaku Mercury'
_diffrn_measurement_method \w
_diffrn_radiation_type 'Mo K\a'
_diffrn_radiation_wavelength 0.7107
_diffrn_reflns_av_R_equivalents 0.038
_diffrn_reflns_limit_h_max 16
_diffrn_reflns_limit_h_min -16
_diffrn_reflns_limit_k_max 27
_diffrn_reflns_limit_k_min -24
_diffrn_reflns_limit_l_max 16
_diffrn_reflns_limit_l_min -22
_diffrn_reflns_number 43621
_diffrn_reflns_theta_full 27.48
_diffrn_reflns_theta_max 27.48
_exptl_absorpt_coefficient_mu 0.291
_exptl_absorpt_correction_T_max 0.943
_exptl_absorpt_correction_T_min 0.813
_exptl_absorpt_correction_type 'REQABA Empirical Absorption Correction'
_exptl_crystal_colour colorless
_exptl_crystal_density_diffrn 1.226
_exptl_crystal_density_method 'not measured'
_exptl_crystal_description prism
_exptl_crystal_size_max 0.200
_exptl_crystal_size_mid 0.200
_exptl_crystal_size_min 0.200
_refine_diff_density_max 1.28
_refine_diff_density_min -0.72
_refine_ls_extinction_method none
_refine_ls_goodness_of_fit_ref 1.029
_refine_ls_hydrogen_treatment refall
_refine_ls_number_parameters 612
_refine_ls_number_reflns 10635
_refine_ls_R_factor_gt 0.0710
_refine_ls_shift/su_max 0.0040
_refine_ls_structure_factor_coef Fsqd
_refine_ls_weighting_details 'w = 1/[0.002Fo^2^ + 1.000\s^2^(Fo)]/(4Fo^2^)'
_refine_ls_weighting_scheme calc
_refine_ls_wR_factor_ref 0.1910
_reflns_number_gt 5820
_reflns_number_total 10925
_reflns_threshold_expression F^2^>2.0\s(F^2^)
_cod_data_source_file b111362c.txt
_cod_data_source_block Ti(Me-L)Cl(THF)2
_cod_original_cell_volume 4656.7(6)
_cod_original_formula_sum 'C48 H71 Cl O8 Ti '
_cod_database_code 7011403

loop_
_symmetry_equiv_pos_as_xyz
x,y,z
-x,1/2+y,1/2-z
-x,-y,-z
x,1/2-y,1/2+z

loop_
_atom_site_label
_atom_site_type_symbol
_atom_site_fract_x
_atom_site_fract_y
_atom_site_fract_z
_atom_site_U_iso_or_equiv
_atom_site_adp_type
_atom_site_occupancy
_atom_site_calc_flag
_atom_site_refinement_flags
_atom_site_disorder_assembly
_atom_site_disorder_group
Ti(1) Ti 0.58695(4) 0.15032(3) 0.14556(3) 0.0334(1) Uani 1.00 d . . .
Cl(1) Cl 0.73214(6) 0.18215(4) 0.22116(5) 0.0467(2) Uani 1.00 d . . .
O(1) O 0.5193(2) 0.1111(1) 0.2240(1) 0.0380(6) Uani 1.00 d . . .
O(2) O 0.5029(2) 0.1164(1) 0.0669(1) 0.0354(6) Uani 1.00 d . . .
O(3) O 0.5255(2) 0.2272(1) 0.1491(1) 0.0395(6) Uani 1.00 d . . .
O(4) O 0.6828(2) 0.1843(1) 0.0471(1) 0.0442(6) Uani 1.00 d . . .
O(5) O 0.6775(2) 0.0615(1) 0.1280(1) 0.0417(6) Uani 1.00 d . . .
O(6) O 0.2985(5) 0.2048(2) 0.2616(3) 0.143(2) Uani 1.00 d . . .
O(7) O 0.077(1) 0.6076(9) 0.1170(7) 0.384(8) Uani 1.00 d . . .
O(8) O 0.8651(7) 0.1221(5) -0.2031(5) 0.222(4) Uani 1.00 d . . .
C(1) C 0.4672(2) 0.0680(1) 0.2687(2) 0.0357(8) Uani 1.00 d . . .
C(2) C 0.4782(3) 0.0716(2) 0.3490(2) 0.0403(9) Uani 1.00 d . . .
C(3) C 0.4248(3) 0.0276(2) 0.3947(2) 0.0474(10) Uani 1.00 d . . .
C(4) C 0.3621(3) -0.0188(2) 0.3639(2) 0.0478(10) Uani 1.00 d . . .
C(5) C 0.3515(3) -0.0205(2) 0.2834(2) 0.0439(9) Uani 1.00 d . . .
C(6) C 0.4041(2) 0.0214(1) 0.2341(2) 0.0355(8) Uani 1.00 d . . .
C(7) C 0.3947(3) 0.0162(1) 0.1470(2) 0.0392(9) Uani 1.00 d . . .
C(8) C 0.3977(2) 0.1210(1) 0.0735(2) 0.0337(8) Uani 1.00 d . . .
C(9) C 0.3404(2) 0.0719(1) 0.1096(2) 0.0350(8) Uani 1.00 d . . .
C(10) C 0.2328(3) 0.0759(2) 0.1118(2) 0.0397(9) Uani 1.00 d . . .
C(11) C 0.1792(3) 0.1273(2) 0.0807(2) 0.0410(9) Uani 1.00 d . . .
C(12) C 0.2383(3) 0.1767(2) 0.0483(2) 0.0381(8) Uani 1.00 d . . .
C(13) C 0.3464(2) 0.1746(1) 0.0442(2) 0.0338(8) Uani 1.00 d . . .
C(14) C 0.4052(3) 0.2311(1) 0.0109(2) 0.0365(8) Uani 1.00 d . . .
C(15) C 0.4715(2) 0.2812(1) 0.1346(2) 0.0355(8) Uani 1.00 d . . .
C(16) C 0.4113(2) 0.2858(1) 0.0680(2) 0.0358(8) Uani 1.00 d . . .
C(17) C 0.3545(3) 0.3415(2) 0.0573(2) 0.0397(9) Uani 1.00 d . . .
C(18) C 0.3573(3) 0.3919(2) 0.1095(2) 0.0412(9) Uani 1.00 d . . .
C(19) C 0.4196(3) 0.3862(2) 0.1742(2) 0.0441(9) Uani 1.00 d . . .
C(20) C 0.4773(3) 0.3311(1) 0.1879(2) 0.0380(8) Uani 1.00 d . . .
C(21) C 0.5456(3) 0.1221(2) 0.3834(2) 0.053(1) Uani 1.00 d . . .
C(22) C 0.3082(4) -0.0681(2) 0.4143(2) 0.072(1) Uani 1.00 d . . .
C(23) C 0.0600(3) 0.1299(2) 0.0821(3) 0.058(1) Uani 1.00 d . . .
C(24) C 0.0227(7) 0.1257(6) 0.1690(6) 0.073(3) Uani 0.50 d P . .
C(25) C 0.0234(7) 0.0705(6) 0.0361(8) 0.095(4) Uani 0.50 d P . .
C(26) C 0.0172(7) 0.1900(5) 0.0481(8) 0.078(3) Uani 0.50 d P . .
C(27) C 0.2939(3) 0.4516(2) 0.0975(2) 0.056(1) Uani 1.00 d . . .
C(28) C 0.5421(3) 0.3240(2) 0.2590(2) 0.051(1) Uani 1.00 d . . .
C(29) C 0.6870(3) 0.1604(2) -0.0321(2) 0.055(1) Uani 1.00 d . . .
C(30) C 0.7026(5) 0.2184(3) -0.0818(3) 0.095(2) Uani 1.00 d . . .
C(31) C 0.7540(5) 0.2625(3) -0.0343(3) 0.109(2) Uani 1.00 d . . .
C(32) C 0.7239(4) 0.2499(2) 0.0472(3) 0.069(1) Uani 1.00 d . . .
C(33) C 0.7238(3) 0.0294(2) 0.1951(2) 0.052(1) Uani 1.00 d . . .
C(34) C 0.7584(3) -0.0354(2) 0.1663(2) 0.051(1) Uani 1.00 d . . .
C(35) C 0.6857(3) -0.0479(2) 0.0999(2) 0.057(1) Uani 1.00 d . . .
C(36) C 0.6762(3) 0.0167(2) 0.0633(2) 0.050(1) Uani 1.00 d . . .
C(37) C 0.2336(5) 0.2669(3) 0.2591(4) 0.096(2) Uani 1.00 d . . .
C(38) C 0.1974(6) 0.2738(3) 0.3380(3) 0.119(2) Uani 1.00 d . . .
C(39) C 0.2102(3) 0.2195(2) 0.3793(2) 0.051(1) Uani 1.00 d . . .
C(40) C 0.2533(4) 0.1723(2) 0.3295(3) 0.081(2) Uani 1.00 d . . .
C(41) C 0.0256(10) 0.6299(6) 0.0431(7) 0.201(5) Uani 1.00 d . . .
C(42) C -0.0605(7) 0.5849(7) 0.0421(7) 0.197(5) Uani 1.00 d . . .
C(43) C -0.051(2) 0.5483(6) 0.112(1) 0.314(10) Uani 1.00 d . . .
C(44) C 0.043(1) 0.5475(8) 0.117(1) 0.290(9) Uani 1.00 d . . .
C(45) C 0.9324(10) 0.0760(6) -0.2141(9) 0.210(6) Uani 1.00 d . . .
C(46) C 1.0052(9) 0.0952(7) -0.275(1) 0.226(7) Uani 1.00 d . . .
C(47) C 0.9571(10) 0.1470(6) -0.3083(6) 0.172(5) Uani 1.00 d . . .
C(48) C 0.8904(9) 0.1723(5) -0.2536(7) 0.182(5) Uani 1.00 d . . .
C(49) C 0.0228(8) 0.134(1) -0.0047(8) 0.167(6) Uani 0.50 d P . .
C(50) C 0.0076(8) 0.0737(8) 0.124(1) 0.148(6) Uani 0.50 d P . .
C(51) C 0.0265(8) 0.1932(8) 0.122(1) 0.152(6) Uani 0.50 d P . .
H(1) H 0.4320(3) 0.0294(2) 0.4506(2) 0.056(1) Uiso 1.00 calc . . .
H(2) H 0.3064(3) -0.0521(2) 0.2606(2) 0.052(1) Uiso 1.00 calc . . .
H(3) H 0.4641(3) 0.0133(1) 0.1245(2) 0.047(1) Uiso 1.00 calc . . .
H(4) H 0.3567(3) -0.0225(1) 0.1354(2) 0.047(1) Uiso 1.00 calc . . .
H(5) H 0.1935(3) 0.0417(2) 0.1361(2) 0.047(1) Uiso 1.00 calc . . .
H(6) H 0.2030(3) 0.2136(2) 0.0276(2) 0.046(1) Uiso 1.00 calc . . .
H(7) H 0.4750(3) 0.2172(1) -0.0023(2) 0.044(1) Uiso 1.00 calc . . .
H(8) H 0.3712(3) 0.2458(1) -0.0356(2) 0.043(1) Uiso 1.00 calc . . .
H(9) H 0.3112(3) 0.3450(2) 0.0120(2) 0.047(1) Uiso 1.00 calc . . .
H(10) H 0.4247(3) 0.4215(2) 0.2104(2) 0.052(1) Uiso 1.00 calc . . .
H(11) H 0.5455(3) 0.1184(2) 0.4396(2) 0.062(1) Uiso 1.00 calc . . .
H(12) H 0.6159(3) 0.1175(2) 0.3633(2) 0.062(1) Uiso 1.00 calc . . .
H(13) H 0.5188(3) 0.1636(2) 0.3690(2) 0.062(1) Uiso 1.00 calc . . .
H(14) H 0.2340(4) -0.0662(2) 0.4068(2) 0.084(2) Uiso 1.00 calc . . .
H(15) H 0.3336(4) -0.1102(2) 0.4002(2) 0.084(2) Uiso 1.00 calc . . .
H(16) H 0.3232(4) -0.0597(2) 0.4683(2) 0.084(2) Uiso 1.00 calc . . .
H(17) H 0.3054(3) 0.4816(2) 0.1394(2) 0.067(2) Uiso 1.00 calc . . .
H(18) H 0.3143(3) 0.4710(2) 0.0484(2) 0.067(2) Uiso 1.00 calc . . .
H(19) H 0.2210(3) 0.4404(2) 0.0964(2) 0.067(2) Uiso 1.00 calc . . .
H(20) H 0.5166(3) 0.2884(2) 0.2898(2) 0.061(1) Uiso 1.00 calc . . .
H(21) H 0.6137(3) 0.3163(2) 0.2436(2) 0.060(1) Uiso 1.00 calc . . .
H(22) H 0.5377(3) 0.3629(2) 0.2895(2) 0.061(1) Uiso 1.00 calc . . .
H(23) H 0.7457(3) 0.1319(2) -0.0387(2) 0.066(2) Uiso 1.00 calc . . .
H(24) H 0.6236(3) 0.1378(2) -0.0441(2) 0.066(2) Uiso 1.00 calc . . .
H(25) H 0.7436(5) 0.2086(3) -0.1281(3) 0.109(2) Uiso 1.00 calc . . .
H(26) H 0.6357(5) 0.2350(3) -0.0968(3) 0.109(2) Uiso 1.00 calc . . .
H(27) H 0.8283(5) 0.2571(3) -0.0408(3) 0.130(3) Uiso 1.00 calc . . .
H(28) H 0.7351(5) 0.3058(3) -0.0479(3) 0.130(3) Uiso 1.00 calc . . .
H(29) H 0.6704(4) 0.2794(2) 0.0646(3) 0.080(2) Uiso 1.00 calc . . .
H(30) H 0.7830(4) 0.2531(2) 0.0811(3) 0.080(2) Uiso 1.00 calc . . .
H(31) H 0.7822(3) 0.0538(2) 0.2138(2) 0.061(1) Uiso 1.00 calc . . .
H(32) H 0.6726(3) 0.0246(2) 0.2366(2) 0.061(1) Uiso 1.00 calc . . .
H(33) H 0.8298(3) -0.0338(2) 0.1476(2) 0.060(1) Uiso 1.00 calc . . .
H(34) H 0.7516(3) -0.0677(2) 0.2064(2) 0.060(1) Uiso 1.00 calc . . .
H(35) H 0.7145(3) -0.0788(2) 0.0637(2) 0.067(2) Uiso 1.00 calc . . .
H(36) H 0.6189(3) -0.0628(2) 0.1193(2) 0.067(2) Uiso 1.00 calc . . .
H(37) H 0.6119(3) 0.0206(2) 0.0354(2) 0.059(1) Uiso 1.00 calc . . .
H(38) H 0.7342(3) 0.0249(2) 0.0281(2) 0.059(1) Uiso 1.00 calc . . .
H(39) H 0.2773(5) 0.3029(3) 0.2451(4) 0.114(2) Uiso 1.00 calc . . .
H(40) H 0.1771(5) 0.2638(3) 0.2228(4) 0.114(2) Uiso 1.00 calc . . .
H(41) H 0.2331(6) 0.3086(3) 0.3633(3) 0.138(3) Uiso 1.00 calc . . .
H(42) H 0.1237(6) 0.2828(3) 0.3372(3) 0.138(3) Uiso 1.00 calc . . .
H(43) H 0.2582(3) 0.2278(2) 0.4209(2) 0.059(1) Uiso 1.00 calc . . .
H(44) H 0.1446(3) 0.2049(2) 0.4012(2) 0.059(1) Uiso 1.00 calc . . .
H(45) H 0.1989(4) 0.1435(2) 0.3136(3) 0.096(2) Uiso 1.00 calc . . .
H(46) H 0.3066(4) 0.1485(2) 0.3560(3) 0.096(2) Uiso 1.00 calc . . .
H(47) H 0.0031(10) 0.6734(6) 0.0521(7) 0.237(6) Uiso 1.00 calc . . .
H(48) H 0.0735(10) 0.6287(6) -0.0010(7) 0.237(6) Uiso 1.00 calc . . .
H(49) H -0.1237(7) 0.6098(7) 0.0391(7) 0.220(6) Uiso 1.00 calc . . .
H(50) H -0.0502(7) 0.5612(7) -0.0058(7) 0.220(6) Uiso 1.00 calc . . .
H(51) H -0.104(2) 0.5626(6) 0.149(1) 0.36(1) Uiso 1.00 calc . . .
H(52) H -0.069(2) 0.5061(6) 0.093(1) 0.36(1) Uiso 1.00 calc . . .
H(53) H 0.084(1) 0.5129(8) 0.095(1) 0.32(1) Uiso 1.00 calc . . .
H(54) H 0.035(1) 0.5411(8) 0.172(1) 0.32(1) Uiso 1.00 calc . . .
H(55) H 0.8953(10) 0.0383(6) -0.2310(9) 0.239(7) Uiso 1.00 calc . . .
H(56) H 0.9694(10) 0.0663(6) -0.1669(9) 0.239(7) Uiso 1.00 calc . . .
H(57) H 1.0193(9) 0.0610(7) -0.311(1) 0.257(7) Uiso 1.00 calc . . .
H(58) H 1.0696(9) 0.1094(7) -0.252(1) 0.257(7) Uiso 1.00 calc . . .
H(59) H 0.9170(10) 0.1318(6) -0.3518(6) 0.201(5) Uiso 1.00 calc . . .
H(60) H 1.0076(10) 0.1780(6) -0.3266(6) 0.201(5) Uiso 1.00 calc . . .
H(61) H 0.9252(9) 0.2071(5) -0.2277(7) 0.215(6) Uiso 1.00 calc . . .
H(62) H 0.8271(9) 0.1879(5) -0.2766(7) 0.215(6) Uiso 1.00 calc . . .

loop_
_atom_site_aniso_label
_atom_site_aniso_U_11
_atom_site_aniso_U_22
_atom_site_aniso_U_33
_atom_site_aniso_U_12
_atom_site_aniso_U_13
_atom_site_aniso_U_23
Ti(1) 0.0330(3) 0.0311(3) 0.0358(3) 0.0004(2) -0.0042(2) -0.0016(2)
Cl(1) 0.0409(5) 0.0442(5) 0.0538(5) -0.0023(4) -0.0130(4) -0.0053(4)
O(1) 0.039(1) 0.040(1) 0.035(1) -0.0030(9) -0.0038(9) -0.0011(10)
O(2) 0.035(1) 0.037(1) 0.034(1) 0.0007(9) -0.0030(9) -0.0031(9)
O(3) 0.042(1) 0.031(1) 0.044(1) 0.0014(9) -0.0056(10) -0.0033(9)
O(4) 0.046(1) 0.042(1) 0.045(1) -0.008(1) 0.001(1) 0.002(1)
O(5) 0.049(1) 0.035(1) 0.039(1) 0.0091(9) -0.0105(10) -0.0039(10)
O(6) 0.172(5) 0.125(4) 0.125(4) 0.031(3) 0.041(4) 0.021(4)
O(7) 0.40(2) 0.48(2) 0.23(1) -0.31(1) -0.06(1) 0.09(2)
O(8) 0.229(9) 0.189(7) 0.244(9) 0.041(7) 0.087(7) 0.039(7)
C(1) 0.038(2) 0.032(2) 0.037(2) 0.004(1) -0.002(1) 0.003(1)
C(2) 0.040(2) 0.041(2) 0.039(2) 0.004(1) -0.004(1) 0.000(1)
C(3) 0.055(2) 0.047(2) 0.039(2) 0.004(1) -0.001(2) 0.004(2)
C(4) 0.054(2) 0.044(2) 0.045(2) 0.003(1) 0.000(2) 0.009(2)
C(5) 0.046(2) 0.035(2) 0.050(2) 0.004(1) -0.006(2) 0.005(1)
C(6) 0.035(2) 0.032(2) 0.040(2) 0.004(1) -0.003(1) 0.002(1)
C(7) 0.041(2) 0.031(2) 0.044(2) -0.001(1) -0.007(1) -0.004(1)
C(8) 0.035(2) 0.035(2) 0.030(1) 0.001(1) -0.006(1) -0.007(1)
C(9) 0.039(2) 0.032(1) 0.033(2) -0.001(1) -0.007(1) -0.003(1)
C(10) 0.037(2) 0.042(2) 0.040(2) -0.006(1) -0.005(1) 0.002(1)
C(11) 0.034(2) 0.043(2) 0.045(2) 0.000(1) -0.005(1) -0.001(1)
C(12) 0.037(2) 0.037(2) 0.040(2) 0.004(1) -0.009(1) 0.000(1)
C(13) 0.038(2) 0.032(1) 0.031(1) -0.002(1) -0.006(1) -0.002(1)
C(14) 0.039(2) 0.036(2) 0.034(2) 0.002(1) -0.003(1) -0.001(1)
C(15) 0.032(2) 0.032(2) 0.041(2) 0.000(1) 0.000(1) 0.001(1)
C(16) 0.037(2) 0.033(2) 0.037(2) -0.001(1) 0.001(1) 0.002(1)
C(17) 0.039(2) 0.040(2) 0.041(2) -0.001(1) -0.002(1) 0.005(1)
C(18) 0.041(2) 0.032(2) 0.049(2) 0.002(1) 0.000(1) 0.001(1)
C(19) 0.045(2) 0.035(2) 0.051(2) 0.001(1) -0.001(2) -0.004(1)
C(20) 0.039(2) 0.035(2) 0.041(2) -0.002(1) -0.003(1) -0.002(1)
C(21) 0.058(2) 0.060(2) 0.037(2) -0.005(2) -0.009(2) -0.006(2)
C(22) 0.095(4) 0.058(2) 0.056(2) -0.022(2) -0.004(2) 0.017(2)
C(23) 0.033(2) 0.059(2) 0.074(3) 0.001(2) -0.005(2) 0.010(2)
C(24) 0.037(4) 0.094(7) 0.078(6) -0.003(5) 0.010(4) 0.010(5)
C(25) 0.042(5) 0.104(8) 0.121(10) -0.022(7) -0.026(6) -0.029(5)
C(26) 0.038(5) 0.078(6) 0.104(8) 0.019(6) -0.007(5) 0.023(4)
C(27) 0.062(2) 0.041(2) 0.062(2) 0.011(2) -0.008(2) 0.000(2)
C(28) 0.058(2) 0.039(2) 0.054(2) 0.002(2) -0.016(2) -0.006(2)
C(29) 0.061(2) 0.061(2) 0.043(2) 0.006(2) 0.008(2) -0.003(2)
C(30) 0.127(5) 0.086(3) 0.059(3) -0.009(3) 0.011(3) 0.018(3)
C(31) 0.131(5) 0.097(4) 0.096(4) -0.053(3) -0.032(4) 0.053(4)
C(32) 0.073(3) 0.042(2) 0.084(3) -0.016(2) 0.013(2) 0.000(2)
C(33) 0.064(2) 0.041(2) 0.047(2) 0.012(2) -0.018(2) 0.001(2)
C(34) 0.054(2) 0.042(2) 0.055(2) 0.012(2) -0.006(2) 0.000(2)
C(35) 0.073(3) 0.038(2) 0.055(2) 0.010(2) -0.015(2) -0.010(2)
C(36) 0.061(2) 0.047(2) 0.040(2) 0.016(2) -0.007(2) -0.009(2)
C(37) 0.088(4) 0.085(4) 0.112(4) 0.023(3) 0.033(3) 0.036(3)
C(38) 0.150(6) 0.118(5) 0.076(4) 0.071(3) -0.007(4) -0.024(4)
C(39) 0.055(2) 0.063(2) 0.028(2) 0.016(2) 0.009(1) -0.002(2)
C(40) 0.100(4) 0.069(3) 0.070(3) 0.012(2) 0.007(3) 0.018(3)
C(41) 0.24(1) 0.20(1) 0.154(9) -0.064(8) -0.065(9) 0.03(1)
C(42) 0.087(5) 0.26(1) 0.21(1) 0.010(9) -0.031(6) -0.141(7)
C(43) 0.36(2) 0.15(1) 0.38(2) 0.06(1) 0.20(2) 0.08(1)
C(44) 0.132(10) 0.24(2) 0.42(3) 0.09(2) 0.01(1) 0.06(1)
C(45) 0.145(9) 0.159(9) 0.29(2) 0.04(1) -0.008(10) 0.106(8)
C(46) 0.144(10) 0.19(1) 0.31(2) 0.07(1) -0.02(1) -0.042(9)
C(47) 0.156(9) 0.22(1) 0.132(7) -0.045(8) -0.021(7) 0.036(8)
C(48) 0.184(10) 0.136(7) 0.22(1) 0.068(8) 0.037(9) 0.075(7)
C(49) 0.051(6) 0.27(2) 0.087(8) -0.01(1) -0.034(6) 0.024(10)
C(50) 0.034(5) 0.15(1) 0.21(2) -0.01(1) 0.018(8) 0.096(6)
C(51) 0.043(6) 0.14(1) 0.22(2) 0.02(1) 0.017(9) -0.093(7)

loop_
_atom_type_symbol
_atom_type_description
_atom_type_scat_dispersion_real
_atom_type_scat_dispersion_imag
_atom_type_scat_source
C C 0.006 0.003
;
International Tables for Crystallography
(1992, Vol. C, Tables 4.2.6.8 and 6.1.1.4)
;
H H 0.000 0.000
;
International Tables for Crystallography
(1992, Vol. C, Table 6.1.1.4)
;
O O 0.017 0.010
;
International Tables for Crystallography
(1992, Vol. C, Tables 4.2.6.8 and 6.1.1.4)
;
Cl Cl 0.174 0.200
;
International Tables for Crystallography
(1992, Vol. C, Tables 4.2.6.8 and 6.1.1.4)
;
Ti Ti 0.300 0.529
;
International Tables for Crystallography
(1992, Vol. C, Tables 4.2.6.8 and 6.1.1.4)
;

loop_
_geom_angle_atom_site_label_1
_geom_angle_atom_site_label_2
_geom_angle_atom_site_label_3
_geom_angle
_geom_angle_site_symmetry_1
_geom_angle_site_symmetry_2
_geom_angle_site_symmetry_3
_geom_angle_publ_flag
Cl(1) Ti(1) O(1) 95.38(7) . . . yes
Cl(1) Ti(1) O(2) 163.55(7) . . . yes
Cl(1) Ti(1) O(3) 94.61(8) . . . yes
Cl(1) Ti(1) O(4) 83.90(7) . . . yes
Cl(1) Ti(1) O(5) 83.85(6) . . . yes
O(1) Ti(1) O(2) 95.11(9) . . . yes
O(1) Ti(1) O(3) 100.2(1) . . . yes
O(1) Ti(1) O(4) 171.08(9) . . . yes
O(1) Ti(1) O(5) 88.04(9) . . . yes
O(2) Ti(1) O(3) 95.96(10) . . . yes
O(2) Ti(1) O(4) 83.77(9) . . . yes
O(2) Ti(1) O(5) 83.88(9) . . . yes
O(3) Ti(1) O(4) 88.74(9) . . . yes
O(3) Ti(1) O(5) 171.75(9) . . . yes
O(4) Ti(1) O(5) 83.04(8) . . . yes
Ti(1) O(1) C(1) 164.0(2) . . . yes
Ti(1) O(2) C(8) 119.7(2) . . . yes
Ti(1) O(3) C(15) 166.2(2) . . . yes
Ti(1) O(4) C(29) 128.5(2) . . . yes
Ti(1) O(4) C(32) 119.9(2) . . . yes
C(29) O(4) C(32) 108.3(3) . . . yes
Ti(1) O(5) C(33) 119.8(2) . . . yes
Ti(1) O(5) C(36) 129.2(2) . . . yes
C(33) O(5) C(36) 108.4(2) . . . yes
C(37) O(6) C(40) 101.8(4) . . . yes
C(41) O(7) C(44) 98(1) . . . yes
C(45) O(8) C(48) 108.5(10) . . . yes
O(1) C(1) C(2) 118.0(3) . . . yes
O(1) C(1) C(6) 120.4(3) . . . yes
C(2) C(1) C(6) 121.7(3) . . . yes
C(1) C(2) C(3) 118.0(3) . . . yes
C(1) C(2) C(21) 119.9(3) . . . yes
C(3) C(2) C(21) 122.1(3) . . . yes
C(2) C(3) C(4) 122.7(3) . . . yes
C(3) C(4) C(5) 117.9(3) . . . yes
C(3) C(4) C(22) 122.0(3) . . . yes
C(5) C(4) C(22) 120.0(3) . . . yes
C(4) C(5) C(6) 122.4(3) . . . yes
C(1) C(6) C(5) 117.3(3) . . . yes
C(1) C(6) C(7) 121.8(3) . . . yes
C(5) C(6) C(7) 121.0(3) . . . yes
C(6) C(7) C(9) 114.3(2) . . . yes
O(2) C(8) C(9) 120.1(3) . . . yes
O(2) C(8) C(13) 120.1(3) . . . yes
C(9) C(8) C(13) 119.8(3) . . . yes
C(7) C(9) C(8) 120.6(3) . . . yes
C(7) C(9) C(10) 120.4(3) . . . yes
C(8) C(9) C(10) 119.0(3) . . . yes
C(9) C(10) C(11) 122.6(3) . . . yes
C(10) C(11) C(12) 117.1(3) . . . yes
C(10) C(11) C(23) 121.5(3) . . . yes
C(12) C(11) C(23) 121.3(3) . . . yes
C(11) C(12) C(13) 122.4(3) . . . yes
C(8) C(13) C(12) 119.0(3) . . . yes
C(8) C(13) C(14) 121.7(3) . . . yes
C(12) C(13) C(14) 119.3(3) . . . yes
C(13) C(14) C(16) 112.2(3) . . . yes
O(3) C(15) C(16) 120.2(3) . . . yes
O(3) C(15) C(20) 118.1(3) . . . yes
C(16) C(15) C(20) 121.7(3) . . . yes
C(14) C(16) C(15) 121.1(3) . . . yes
C(14) C(16) C(17) 121.1(3) . . . yes
C(15) C(16) C(17) 117.8(3) . . . yes
C(16) C(17) C(18) 122.3(3) . . . yes
C(17) C(18) C(19) 118.3(3) . . . yes
C(17) C(18) C(27) 121.5(3) . . . yes
C(19) C(18) C(27) 120.2(3) . . . yes
C(18) C(19) C(20) 121.6(3) . . . yes
C(15) C(20) C(19) 118.3(3) . . . yes
C(15) C(20) C(28) 120.0(3) . . . yes
C(19) C(20) C(28) 121.7(3) . . . yes
C(11) C(23) C(24) 107.7(4) . . . yes
C(11) C(23) C(25) 106.1(4) . . . yes
C(11) C(23) C(26) 113.4(4) . . . yes
C(11) C(23) C(49) 107.9(5) . . . yes
C(11) C(23) C(50) 114.5(5) . . . yes
C(11) C(23) C(51) 107.9(5) . . . yes
C(24) C(23) C(25) 110.6(7) . . . yes
C(24) C(23) C(26) 108.1(7) . . . yes
C(24) C(23) C(49) 144.4(6) . . . yes
C(24) C(23) C(50) 51.8(8) . . . yes
C(24) C(23) C(51) 63.2(9) . . . yes
C(25) C(23) C(26) 110.9(7) . . . yes
C(25) C(23) C(49) 57.4(10) . . . yes
C(25) C(23) C(50) 59.2(9) . . . yes
C(25) C(23) C(51) 145.6(6) . . . yes
C(26) C(23) C(49) 57.6(10) . . . yes
C(26) C(23) C(50) 131.8(6) . . . yes
C(26) C(23) C(51) 49.5(9) . . . yes
C(49) C(23) C(50) 110(1) . . . yes
C(49) C(23) C(51) 106(1) . . . yes
C(50) C(23) C(51) 109.5(9) . . . yes
C(23) C(24) C(50) 62.8(9) . . . yes
C(23) C(24) C(51) 58.0(8) . . . yes
C(50) C(24) C(51) 114(1) . . . yes
C(23) C(25) C(49) 62.2(8) . . . yes
C(23) C(25) C(50) 59.7(8) . . . yes
C(49) C(25) C(50) 115(1) . . . yes
C(23) C(26) C(49) 64.0(8) . . . yes
C(23) C(26) C(51) 67.3(9) . . . yes
C(49) C(26) C(51) 130(1) . . . yes
O(4) C(29) C(30) 105.1(3) . . . yes
C(29) C(30) C(31) 105.1(4) . . . yes
C(30) C(31) C(32) 108.5(5) . . . yes
O(4) C(32) C(31) 104.8(4) . . . yes
O(5) C(33) C(34) 106.0(3) . . . yes
C(33) C(34) C(35) 102.7(3) . . . yes
C(34) C(35) C(36) 102.5(3) . . . yes
O(5) C(36) C(35) 104.9(3) . . . yes
O(6) C(37) C(38) 103.0(5) . . . yes
C(37) C(38) C(39) 111.8(5) . . . yes
C(38) C(39) C(40) 108.6(4) . . . yes
O(6) C(40) C(39) 107.8(4) . . . yes
O(7) C(41) C(42) 98(1) . . . yes
C(41) C(42) C(43) 105(1) . . . yes
C(42) C(43) C(44) 99(1) . . . yes
O(7) C(44) C(43) 108(1) . . . yes
O(8) C(45) C(46) 108(1) . . . yes
C(45) C(46) C(47) 103(1) . . . yes
C(46) C(47) C(48) 107(1) . . . yes
O(8) C(48) C(47) 105.9(9) . . . yes
C(23) C(49) C(25) 60.4(8) . . . yes
C(23) C(49) C(26) 58.4(7) . . . yes
C(25) C(49) C(26) 114(1) . . . yes
C(23) C(50) C(24) 65.4(8) . . . yes
C(23) C(50) C(25) 61.1(8) . . . yes
C(24) C(50) C(25) 125(1) . . . yes
C(23) C(51) C(24) 58.9(7) . . . yes
C(23) C(51) C(26) 63.2(10) . . . yes
C(24) C(51) C(26) 116(1) . . . yes

loop_
_geom_bond_atom_site_label_1
_geom_bond_atom_site_label_2
_geom_bond_distance
_geom_bond_site_symmetry_1
_geom_bond_site_symmetry_2
_geom_bond_publ_flag
Ti(1) Cl(1) 2.394(1) . . yes
Ti(1) O(1) 1.796(2) . . yes
Ti(1) O(2) 1.889(2) . . yes
Ti(1) O(3) 1.796(2) . . yes
Ti(1) O(4) 2.200(2) . . yes
Ti(1) O(5) 2.217(2) . . yes
O(1) C(1) 1.356(4) . . yes
O(2) C(8) 1.363(4) . . yes
O(3) C(15) 1.355(4) . . yes
O(4) C(29) 1.453(4) . . yes
O(4) C(32) 1.475(4) . . yes
O(5) C(33) 1.472(4) . . yes
O(5) C(36) 1.457(4) . . yes
O(6) C(37) 1.548(8) . . yes
O(6) C(40) 1.465(7) . . yes
O(7) C(41) 1.52(2) . . yes
O(7) C(44) 1.33(2) . . yes
O(8) C(45) 1.31(2) . . yes
O(8) C(48) 1.40(1) . . yes
C(1) C(2) 1.394(4) . . yes
C(1) C(6) 1.410(4) . . yes
C(2) C(3) 1.388(5) . . yes
C(2) C(21) 1.500(5) . . yes
C(3) C(4) 1.376(5) . . yes
C(4) C(5) 1.396(5) . . yes
C(4) C(22) 1.511(6) . . yes
C(5) C(6) 1.391(4) . . yes
C(6) C(7) 1.510(4) . . yes
C(7) C(9) 1.512(4) . . yes
C(8) C(9) 1.405(4) . . yes
C(8) C(13) 1.403(4) . . yes
C(9) C(10) 1.391(4) . . yes
C(10) C(11) 1.391(5) . . yes
C(11) C(12) 1.396(5) . . yes
C(11) C(23) 1.538(5) . . yes
C(12) C(13) 1.395(4) . . yes
C(13) C(14) 1.515(4) . . yes
C(14) C(16) 1.512(4) . . yes
C(15) C(16) 1.399(4) . . yes
C(15) C(20) 1.396(4) . . yes
C(16) C(17) 1.393(4) . . yes
C(17) C(18) 1.388(5) . . yes
C(18) C(19) 1.389(5) . . yes
C(18) C(27) 1.512(5) . . yes
C(19) C(20) 1.397(4) . . yes
C(20) C(28) 1.500(5) . . yes
C(23) C(24) 1.57(1) . . yes
C(23) C(25) 1.55(1) . . yes
C(23) C(26) 1.50(1) . . yes
C(23) C(49) 1.58(1) . . yes
C(23) C(50) 1.53(2) . . yes
C(23) C(51) 1.55(2) . . yes
C(24) C(50) 1.35(2) . . yes
C(24) C(51) 1.63(2) . . yes
C(25) C(49) 1.51(3) . . yes
C(25) C(50) 1.52(2) . . yes
C(26) C(49) 1.49(2) . . yes
C(26) C(51) 1.28(3) . . yes
C(29) C(30) 1.498(6) . . yes
C(30) C(31) 1.408(8) . . yes
C(31) C(32) 1.473(8) . . yes
C(33) C(34) 1.511(5) . . yes
C(34) C(35) 1.513(6) . . yes
C(35) C(36) 1.500(5) . . yes
C(37) C(38) 1.437(9) . . yes
C(38) C(39) 1.354(7) . . yes
C(39) C(40) 1.417(6) . . yes
C(41) C(42) 1.46(2) . . yes
C(42) C(43) 1.43(2) . . yes
C(43) C(44) 1.22(3) . . yes
C(45) C(46) 1.45(2) . . yes
C(46) C(47) 1.38(2) . . yes
C(47) C(48) 1.37(2) . . yes

loop_
_geom_contact_atom_site_label_1
_geom_contact_atom_site_label_2
_geom_contact_distance
_geom_contact_site_symmetry_1
_geom_contact_site_symmetry_2
_geom_contact_publ_flag
C(8) C(35) 3.540(5) . 2_655 ?
C(9) C(36) 3.519(4) . 2_655 ?
C(25) C(25) 3.27(3) . 2_555 ?
C(45) C(50) 3.59(2) . 2_655 ?

loop_
_geom_torsion_atom_site_label_1
_geom_torsion_atom_site_label_2
_geom_torsion_atom_site_label_3
_geom_torsion_atom_site_label_4
_geom_torsion
_geom_torsion_site_symmetry_1
_geom_torsion_site_symmetry_2
_geom_torsion_site_symmetry_3
_geom_torsion_site_symmetry_4
_geom_torsion_publ_flag
Ti(1) O(1) C(1) C(2) 151.8(6) . . . . yes
Ti(1) O(1) C(1) C(6) -28.1(9) . . . . yes
Ti(1) O(2) C(8) C(9) -91.1(3) . . . . yes
Ti(1) O(2) C(8) C(13) 89.0(3) . . . . yes
Ti(1) O(3) C(15) C(16) 6(1) . . . . yes
Ti(1) O(3) C(15) C(20) -173.5(7) . . . . yes
Ti(1) O(4) C(29) C(30) 143.8(3) . . . . yes
Ti(1) O(4) C(32) C(31) -162.7(3) . . . . yes
Ti(1) O(5) C(33) C(34) 167.9(2) . . . . yes
Ti(1) O(5) C(36) C(35) -141.4(2) . . . . yes
Cl(1) Ti(1) O(1) C(1) -128.9(7) . . . . yes
Cl(1) Ti(1) O(2) C(8) -179.7(2) . . . . yes
Cl(1) Ti(1) O(3) C(15) 147.0(9) . . . . yes
Cl(1) Ti(1) O(4) C(29) 147.5(3) . . . . yes
Cl(1) Ti(1) O(4) C(32) -55.2(3) . . . . yes
Cl(1) Ti(1) O(5) C(33) 48.0(2) . . . . yes
Cl(1) Ti(1) O(5) C(36) -152.4(2) . . . . yes
O(1) Ti(1) O(2) C(8) 50.9(2) . . . . yes
O(1) Ti(1) O(3) C(15) -116.7(9) . . . . yes
O(1) Ti(1) O(4) C(29) 61.6(7) . . . . yes
O(1) Ti(1) O(4) C(32) -141.0(6) . . . . yes
O(1) Ti(1) O(5) C(33) -47.7(2) . . . . yes
O(1) Ti(1) O(5) C(36) 112.0(3) . . . . yes
O(1) C(1) C(2) C(3) 179.9(3) . . . . yes
O(1) C(1) C(2) C(21) 0.4(5) . . . . yes
O(1) C(1) C(6) C(5) -178.9(3) . . . . yes
O(1) C(1) C(6) C(7) 1.9(4) . . . . yes
O(2) Ti(1) O(1) C(1) 38.4(7) . . . . yes
O(2) Ti(1) O(3) C(15) -20.4(9) . . . . yes
O(2) Ti(1) O(4) C(29) -21.6(3) . . . . yes
O(2) Ti(1) O(4) C(32) 135.7(3) . . . . yes
O(2) Ti(1) O(5) C(33) -143.0(2) . . . . yes
O(2) Ti(1) O(5) C(36) 16.7(3) . . . . yes
O(2) C(8) C(9) C(7) 4.8(4) . . . . yes
O(2) C(8) C(9) C(10) -176.4(3) . . . . yes
O(2) C(8) C(13) C(12) 176.8(3) . . . . yes
O(2) C(8) C(13) C(14) -5.3(4) . . . . yes
O(3) Ti(1) O(1) C(1) 135.5(7) . . . . yes
O(3) Ti(1) O(2) C(8) -49.9(2) . . . . yes
O(3) Ti(1) O(4) C(29) -117.8(3) . . . . yes
O(3) Ti(1) O(4) C(32) 39.6(3) . . . . yes
O(3) Ti(1) O(5) C(33) 127.7(6) . . . . yes
O(3) Ti(1) O(5) C(36) -72.7(7) . . . . yes
O(3) C(15) C(16) C(14) -0.1(4) . . . . yes
O(3) C(15) C(16) C(17) 177.8(3) . . . . yes
O(3) C(15) C(20) C(19) -178.4(3) . . . . yes
O(3) C(15) C(20) C(28) 0.0(4) . . . . yes
O(4) Ti(1) O(1) C(1) -43(1) . . . . yes
O(4) Ti(1) O(2) C(8) -138.0(2) . . . . yes
O(4) Ti(1) O(3) C(15) 63.2(9) . . . . yes
O(4) Ti(1) O(5) C(33) 132.6(2) . . . . yes
O(4) Ti(1) O(5) C(36) -67.8(3) . . . . yes
O(4) C(29) C(30) C(31) 27.3(6) . . . . yes
O(4) C(32) C(31) C(30) 19.1(6) . . . . yes
O(5) Ti(1) O(1) C(1) -45.2(7) . . . . yes
O(5) Ti(1) O(2) C(8) 138.4(2) . . . . yes
O(5) Ti(1) O(3) C(15) 68(1) . . . . yes
O(5) Ti(1) O(4) C(29) 62.9(3) . . . . yes
O(5) Ti(1) O(4) C(32) -139.7(3) . . . . yes
O(5) C(33) C(34) C(35) -26.6(4) . . . . yes
O(5) C(36) C(35) C(34) -36.3(4) . . . . yes
O(6) C(37) C(38) C(39) -14.5(7) . . . . yes
O(6) C(40) C(39) C(38) 18.3(6) . . . . yes
O(7) C(41) C(42) C(43) 2(1) . . . . yes
O(7) C(44) C(43) C(42) 55(1) . . . . yes
O(8) C(45) C(46) C(47) -14(1) . . . . yes
O(8) C(48) C(47) C(46) -25(1) . . . . yes
C(1) C(2) C(3) C(4) -0.1(5) . . . . yes
C(1) C(6) C(5) C(4) -2.1(5) . . . . yes
C(1) C(6) C(7) C(9) -67.4(4) . . . . yes
C(2) C(1) C(6) C(5) 1.1(5) . . . . yes
C(2) C(1) C(6) C(7) -178.0(3) . . . . yes
C(2) C(3) C(4) C(5) -0.8(5) . . . . yes
C(2) C(3) C(4) C(22) 177.2(4) . . . . yes
C(3) C(2) C(1) C(6) -0.1(5) . . . . yes
C(3) C(4) C(5) C(6) 1.9(5) . . . . yes
C(4) C(3) C(2) C(21) 179.5(3) . . . . yes
C(4) C(5) C(6) C(7) 177.1(3) . . . . yes
C(5) C(6) C(7) C(9) 113.5(3) . . . . yes
C(6) C(1) C(2) C(21) -179.7(3) . . . . yes
C(6) C(5) C(4) C(22) -176.2(3) . . . . yes
C(6) C(7) C(9) C(8) 99.2(3) . . . . yes
C(6) C(7) C(9) C(10) -79.6(4) . . . . yes
C(7) C(9) C(8) C(13) -175.3(3) . . . . yes
C(7) C(9) C(10) C(11) 177.6(3) . . . . yes
C(8) C(9) C(10) C(11) -1.2(5) . . . . yes
C(8) C(13) C(12) C(11) 0.2(5) . . . . yes
C(8) C(13) C(14) C(16) -100.6(3) . . . . yes
C(9) C(8) C(13) C(12) -3.0(4) . . . . yes
C(9) C(8) C(13) C(14) 174.8(3) . . . . yes
C(9) C(10) C(11) C(12) -1.6(5) . . . . yes
C(9) C(10) C(11) C(23) 178.5(3) . . . . yes
C(10) C(9) C(8) C(13) 3.5(4) . . . . yes
C(10) C(11) C(12) C(13) 2.1(5) . . . . yes
C(10) C(11) C(23) C(24) 58.6(6) . . . . yes
C(10) C(11) C(23) C(25) -59.8(7) . . . . yes
C(10) C(11) C(23) C(26) 178.2(6) . . . . yes
C(10) C(11) C(23) C(49) -120.0(9) . . . . yes
C(10) C(11) C(23) C(50) 3.2(9) . . . . yes
C(10) C(11) C(23) C(51) 125.4(9) . . . . yes
C(11) C(12) C(13) C(14) -177.7(3) . . . . yes
C(11) C(23) C(24) C(50) -107.6(7) . . . . yes
C(11) C(23) C(24) C(51) 101.6(6) . . . . yes
C(11) C(23) C(25) C(49) -101.2(6) . . . . yes
C(11) C(23) C(25) C(50) 109.3(6) . . . . yes
C(11) C(23) C(26) C(49) 97.0(7) . . . . yes
C(11) C(23) C(26) C(51) -94.1(7) . . . . yes
C(11) C(23) C(49) C(25) 98.0(6) . . . . yes
C(11) C(23) C(49) C(26) -106.8(6) . . . . yes
C(11) C(23) C(50) C(24) 93.8(7) . . . . yes
C(11) C(23) C(50) C(25) -94.8(7) . . . . yes
C(11) C(23) C(51) C(24) -101.2(5) . . . . yes
C(11) C(23) C(51) C(26) 105.8(6) . . . . yes
C(12) C(11) C(23) C(24) -121.3(6) . . . . yes
C(12) C(11) C(23) C(25) 120.3(6) . . . . yes
C(12) C(11) C(23) C(26) -1.7(7) . . . . yes
C(12) C(11) C(23) C(49) 60.0(10) . . . . yes
C(12) C(11) C(23) C(50) -176.7(8) . . . . yes
C(12) C(11) C(23) C(51) -54.5(9) . . . . yes
C(12) C(13) C(14) C(16) 77.3(4) . . . . yes
C(13) C(12) C(11) C(23) -178.0(3) . . . . yes
C(13) C(14) C(16) C(15) 69.5(4) . . . . yes
C(13) C(14) C(16) C(17) -108.3(3) . . . . yes
C(14) C(16) C(15) C(20) -179.6(3) . . . . yes
C(14) C(16) C(17) C(18) 178.9(3) . . . . yes
C(15) C(16) C(17) C(18) 1.0(5) . . . . yes
C(15) C(20) C(19) C(18) 0.2(5) . . . . yes
C(16) C(15) C(20) C(19) 1.2(5) . . . . yes
C(16) C(15) C(20) C(28) 179.5(3) . . . . yes
C(16) C(17) C(18) C(19) 0.3(5) . . . . yes
C(16) C(17) C(18) C(27) -179.1(3) . . . . yes
C(17) C(16) C(15) C(20) -1.7(5) . . . . yes
C(17) C(18) C(19) C(20) -0.9(5) . . . . yes
C(18) C(19) C(20) C(28) -178.1(3) . . . . yes
C(20) C(19) C(18) C(27) 178.5(3) . . . . yes
C(23) C(24) C(50) C(25) -9.3(9) . . . . yes
C(23) C(24) C(51) C(26) 27.0(8) . . . . yes
C(23) C(25) C(49) C(26) -23.2(7) . . . . yes
C(23) C(25) C(50) C(24) 9.7(9) . . . . yes
C(23) C(26) C(49) C(25) 23.7(7) . . . . yes
C(23) C(26) C(51) C(24) -25.8(7) . . . . yes
C(23) C(49) C(25) C(50) 28.9(7) . . . . yes
C(23) C(49) C(26) C(51) -13(1) . . . . yes
C(23) C(50) C(24) C(51) 27.0(7) . . . . yes
C(23) C(50) C(25) C(49) -29.7(8) . . . . yes
C(23) C(51) C(24) C(50) -28.5(8) . . . . yes
C(23) C(51) C(26) C(49) 13(1) . . . . yes
C(24) C(23) C(25) C(49) 142.3(7) . . . . yes
C(24) C(23) C(25) C(50) -7.2(7) . . . . yes
C(24) C(23) C(26) C(49) -143.7(7) . . . . yes
C(24) C(23) C(26) C(51) 25.3(8) . . . . yes
C(24) C(23) C(49) C(25) -79(1) . . . . yes
C(24) C(23) C(49) C(26) 75(1) . . . . yes
C(24) C(23) C(50) C(25) 171.4(9) . . . . yes
C(24) C(23) C(51) C(26) -152.9(8) . . . . yes
C(24) C(50) C(23) C(25) -171.4(9) . . . . yes
C(24) C(50) C(23) C(26) -80(1) . . . . yes
C(24) C(50) C(23) C(49) -144.2(9) . . . . yes
C(24) C(50) C(23) C(51) -27.5(9) . . . . yes
C(24) C(50) C(25) C(49) -20(1) . . . . yes
C(24) C(51) C(23) C(25) 87(1) . . . . yes
C(24) C(51) C(23) C(26) 152.9(8) . . . . yes
C(24) C(51) C(23) C(49) 143.2(7) . . . . yes
C(24) C(51) C(23) C(50) 24.0(8) . . . . yes
C(24) C(51) C(26) C(49) -12(1) . . . . yes
C(25) C(23) C(24) C(50) 7.9(8) . . . . yes
C(25) C(23) C(24) C(51) -142.9(7) . . . . yes
C(25) C(23) C(26) C(49) -22.3(8) . . . . yes
C(25) C(23) C(26) C(51) 146.7(8) . . . . yes
C(25) C(23) C(49) C(26) 155.1(8) . . . . yes
C(25) C(23) C(51) C(26) -65(1) . . . . yes
C(25) C(49) C(23) C(26) -155.1(8) . . . . yes
C(25) C(49) C(23) C(50) -27.7(8) . . . . yes
C(25) C(49) C(23) C(51) -146.4(7) . . . . yes
C(25) C(49) C(26) C(51) 10(1) . . . . yes
C(25) C(50) C(23) C(26) 91(1) . . . . yes
C(25) C(50) C(23) C(49) 27.2(9) . . . . yes
C(25) C(50) C(23) C(51) 143.9(8) . . . . yes
C(25) C(50) C(24) C(51) 17(1) . . . . yes
C(26) C(23) C(24) C(50) 129.5(8) . . . . yes
C(26) C(23) C(24) C(51) -21.3(7) . . . . yes
C(26) C(23) C(25) C(49) 22.3(8) . . . . yes
C(26) C(23) C(25) C(50) -127.1(8) . . . . yes
C(26) C(49) C(23) C(50) 127.4(8) . . . . yes
C(26) C(49) C(23) C(51) 8.7(8) . . . . yes
C(26) C(49) C(25) C(50) 5(1) . . . . yes
C(26) C(51) C(23) C(49) -9.7(9) . . . . yes
C(26) C(51) C(23) C(50) -128.9(9) . . . . yes
C(26) C(51) C(24) C(50) -1(1) . . . . yes
C(29) O(4) C(32) C(31) -1.2(5) . . . . yes
C(29) C(30) C(31) C(32) -28.8(6) . . . . yes
C(30) C(29) O(4) C(32) -15.6(4) . . . . yes
C(33) O(5) C(36) C(35) 20.1(4) . . . . yes
C(33) C(34) C(35) C(36) 38.3(4) . . . . yes
C(34) C(33) O(5) C(36) 4.3(4) . . . . yes
C(37) O(6) C(40) C(39) -25.8(5) . . . . yes
C(37) C(38) C(39) C(40) -1.6(7) . . . . yes
C(38) C(37) O(6) C(40) 23.9(6) . . . . yes
C(41) O(7) C(44) C(43) -53(1) . . . . yes
C(41) C(42) C(43) C(44) -33(1) . . . . yes
C(42) C(41) O(7) C(44) 25(1) . . . . yes
C(45) O(8) C(48) C(47) 15(1) . . . . yes
C(45) C(46) C(47) C(48) 24(1) . . . . yes
C(46) C(45) O(8) C(48) 0(1) . . . . yes
C(49) C(23) C(24) C(50) 70(1) . . . . yes
C(49) C(23) C(24) C(51) -80(1) . . . . yes
C(49) C(23) C(25) C(50) -149.5(8) . . . . yes
C(49) C(23) C(26) C(51) 169.0(9) . . . . yes
C(49) C(25) C(23) C(50) 149.5(8) . . . . yes
C(49) C(25) C(23) C(51) 69(1) . . . . yes
C(49) C(26) C(23) C(50) -89(1) . . . . yes
C(49) C(26) C(23) C(51) -169.0(9) . . . . yes
C(50) C(23) C(24) C(51) -150.8(9) . . . . yes
C(50) C(23) C(26) C(51) 79(1) . . . . yes
C(50) C(24) C(23) C(51) 150.8(9) . . . . yes
C(50) C(25) C(23) C(51) -79(1) . . . . yes
C(50) C(25) C(23) C(51) -79(1) . . . . yes
